data_7060415
loop_
_publ_author_name
'Fang, Jun-Jia'
'Lan, Jian'
'Yang, Gang'
'Yuan, Gao-Qing'
'Liu, Hai-Yang'
'Si, Li-Ping'

_publ_section_title
;
 Synthesis of cobalt A2B triaryl corroles bearing aldehyde and amide
 pyridyl groups and their performance in electrocatalytic hydrogen
 evolution
;
_journal_issue 11
_journal_name_full 'New Journal of Chemistry'
_journal_page_first 5127
_journal_page_last 5136
_journal_paper_doi 10.1039/D0NJ04953K
_journal_volume 45
_journal_year 2021
_chemical_formula_moiety 'C56 H28 Co F10 N4 O P'
_chemical_formula_sum 'C56 H28 Co F10 N4 O P'
_chemical_formula_weight 1052.72
_space_group_crystal_system triclinic
_space_group_IT_number 2
_space_group_name_Hall '-P 1'
_space_group_name_H-M_alt 'P -1'
_atom_sites_solution_hydrogens geom
_atom_sites_solution_primary dual
_audit_creation_date 2020-01-07
_audit_creation_method
;
Olex2 1.3-alpha
(compiled Nov 21 2019 18:26:39 for OlexSys, GUI svn.r6003)
;
_audit_update_record
;
2020-01-07 deposited with the CCDC.	2021-02-12 downloaded from the CCDC.
;
_cell_angle_alpha 94.017(4)
_cell_angle_beta 93.627(5)
_cell_angle_gamma 93.244(5)
_cell_formula_units_Z 2
_cell_length_a 8.5533(5)
_cell_length_b 12.3838(7)
_cell_length_c 23.3415(12)
_cell_measurement_reflns_used 5186
_cell_measurement_temperature 293(2)
_cell_measurement_theta_max 25.5820
_cell_measurement_theta_min 2.6410
_cell_volume 2456.7(2)
_computing_cell_refinement 'CrysAlisPro 1.171.38.43f (Rigaku OD, 2015)'
_computing_data_collection 'CrysAlisPro 1.171.38.43f (Rigaku OD, 2015)'
_computing_data_reduction 'CrysAlisPro 1.171.38.43f (Rigaku OD, 2015)'
_computing_molecular_graphics 'Olex2 1.3-alpha (Dolomanov et al., 2009)'
_computing_publication_material 'Olex2 1.3-alpha (Dolomanov et al., 2009)'
_computing_structure_refinement 'SHELXL 2018/3 (Sheldrick, 2015)'
_computing_structure_solution 'SHELXT 2018/2 (Sheldrick, 2018)'
_diffrn_ambient_temperature 293(2)
_diffrn_detector 'CCD plate'
_diffrn_detector_area_resol_mean 5.2684
_diffrn_detector_type AtlasS2
_diffrn_measured_fraction_theta_full 0.999
_diffrn_measured_fraction_theta_max 0.999
_diffrn_measurement_details
;
List of Runs (angles in degrees, time in seconds):

  # Type    Start    End  Width  t~exp~   \w     \q     \k     \f   Frames
#--------------------------------------------------------------------------
  1  \w    -12.00  79.00   1.00    6.50    --   11.74  57.00  60.00   91
  2  \w     40.00  66.00   1.00    6.50    --   11.74 178.00-120.00   26
  3  \w    -15.00  80.00   1.00    6.50    --   11.74  77.00-180.00   95
  4  \w    -59.00  38.00   1.00    6.50    --   11.74 -57.00 -90.00   97
;
_diffrn_measurement_device 'four-circle diffractometer'
_diffrn_measurement_device_type 'SuperNova, Dual, Cu at zero, AtlasS2'
_diffrn_measurement_method '\w scans'
_diffrn_orient_matrix_type 'CrysAlisPro convention (1999,Acta A55,543-557)'
_diffrn_orient_matrix_UB_11 -0.0109068000
_diffrn_orient_matrix_UB_12 0.0120057000
_diffrn_orient_matrix_UB_13 -0.0292012000
_diffrn_orient_matrix_UB_21 -0.0026811000
_diffrn_orient_matrix_UB_22 -0.0561609000
_diffrn_orient_matrix_UB_23 -0.0086755000
_diffrn_orient_matrix_UB_31 -0.0824894000
_diffrn_orient_matrix_UB_32 -0.0033202000
_diffrn_orient_matrix_UB_33 0.0020628000
_diffrn_radiation_monochromator mirror
_diffrn_radiation_probe x-ray
_diffrn_radiation_type 'Mo K\a'
_diffrn_radiation_wavelength 0.71073
_diffrn_reflns_av_R_equivalents 0.0352
_diffrn_reflns_av_unetI/netI 0.0602
_diffrn_reflns_Laue_measured_fraction_full 0.999
_diffrn_reflns_Laue_measured_fraction_max 0.999
_diffrn_reflns_limit_h_max 10
_diffrn_reflns_limit_h_min -9
_diffrn_reflns_limit_k_max 14
_diffrn_reflns_limit_k_min -14
_diffrn_reflns_limit_l_max 27
_diffrn_reflns_limit_l_min -27
_diffrn_reflns_number 17642
_diffrn_reflns_point_group_measured_fraction_full 0.999
_diffrn_reflns_point_group_measured_fraction_max 0.999
_diffrn_reflns_theta_full 25.000
_diffrn_reflns_theta_max 25.000
_diffrn_reflns_theta_min 2.318
_diffrn_source 'micro-focus sealed X-ray tube'
_diffrn_source_type 'SuperNova (Mo) X-ray Source'
_exptl_absorpt_coefficient_mu 0.465
_exptl_absorpt_correction_T_max 1.00000
_exptl_absorpt_correction_T_min 0.65970
_exptl_absorpt_correction_type multi-scan
_exptl_absorpt_process_details
;
CrysAlisPro 1.171.38.43f (Rigaku Oxford Diffraction, 2015)
Empirical absorption correction using spherical harmonics,
 implemented in SCALE3 ABSPACK scaling algorithm.
;
_exptl_crystal_colour black
_exptl_crystal_colour_primary black
_exptl_crystal_density_diffrn 1.423
_exptl_crystal_description block
_exptl_crystal_F_000 1064
_exptl_crystal_size_max 0.14
_exptl_crystal_size_mid 0.12
_exptl_crystal_size_min 0.1
_refine_diff_density_max 0.307
_refine_diff_density_min -0.293
_refine_diff_density_rms 0.054
_refine_ls_extinction_method none
_refine_ls_goodness_of_fit_ref 1.053
_refine_ls_hydrogen_treatment constr
_refine_ls_matrix_type full
_refine_ls_number_parameters 658
_refine_ls_number_reflns 8657
_refine_ls_number_restraints 0
_refine_ls_restrained_S_all 1.053
_refine_ls_R_factor_all 0.0723
_refine_ls_R_factor_gt 0.0510
_refine_ls_shift/su_max 0.001
_refine_ls_shift/su_mean 0.000
_refine_ls_structure_factor_coef Fsqd
_refine_ls_weighting_details 'w=1/[\s^2^(Fo^2^)+(0.0492P)^2^+0.7122P] where P=(Fo^2^+2Fc^2^)/3'
_refine_ls_weighting_scheme calc
_refine_ls_wR_factor_gt 0.1117
_refine_ls_wR_factor_ref 0.1221
_reflns_Friedel_coverage 0.000
_reflns_number_gt 6533
_reflns_number_total 8657
_reflns_threshold_expression 'I > 2\s(I)'
_cod_data_source_file d0nj04953k2.cif
_cod_data_source_block copph3
_cod_depositor_comments 'Adding full bibliography for 7060413--7060416.cif.'
_cod_database_code 7060415
_shelx_shelxl_version_number 2018/3
_shelx_space_group_comment
;
The symmetry employed for this shelxl refinement is uniquely defined
by the following loop, which should always be used as a source of
symmetry information in preference to the above space-group names.
They are only intended as comments.
;
_reflns_odcompleteness_completeness 99.93
_reflns_odcompleteness_iscentric 1
_reflns_odcompleteness_theta 26.32
_olex2_refinement_description
;
1. Fixed Uiso
 At 1.2 times of:
  All C(H) groups
2.a Aromatic/amide H refined with riding coordinates:
 C49(H49), C19(H19), C23(H23), C10(H10), C18(H18), C14(H14), C43(H43), C9(H9),
 C15(H15), C24(H24), C6(H6), C2(H2), C48(H48), C55(H55), C45(H45), C51(H51),
 C39(H39), C5(H5), C42(H42), C4(H4), C53(H53), C41(H41), C54(H54), C46(H46),
 C47(H47), C52(H52), C40(H40), C56(H56)
;
_smtbx_masks_void_probe_radius 1.2
_smtbx_masks_void_truncation_radius 1.2
_olex2_submission_special_instructions 'No special instructions were received'
_oxdiff_exptl_absorpt_empirical_details
;
Empirical correction (ABSPACK) includes:
- Absorption correction using spherical harmonics
- Frame scaling
;
_oxdiff_exptl_absorpt_empirical_full_max 1.569
_oxdiff_exptl_absorpt_empirical_full_min 0.583

loop_
_space_group_symop_operation_xyz
'x, y, z'
'-x, -y, -z'

loop_
_atom_site_label
_atom_site_type_symbol
_atom_site_fract_x
_atom_site_fract_y
_atom_site_fract_z
_atom_site_U_iso_or_equiv
_atom_site_adp_type
_atom_site_occupancy
_atom_site_site_symmetry_order
_atom_site_calc_flag
_atom_site_refinement_flags_posn
_atom_site_refinement_flags_adp
_atom_site_refinement_flags_occupancy
_atom_site_disorder_assembly
_atom_site_disorder_group
Co1 Co 0.41855(4) 0.42236(3) 0.72243(2) 0.02928(13) Uani 1 1 d . . . . .
P1 P 0.18502(9) 0.34867(6) 0.69087(3) 0.03249(19) Uani 1 1 d . . . . .
F1 F 0.7960(2) 0.23083(18) 0.87304(8) 0.0675(6) Uani 1 1 d . . . . .
F6 F 0.6919(2) 0.78564(16) 0.64548(9) 0.0663(6) Uani 1 1 d . . . . .
N3 N 0.5367(3) 0.30668(18) 0.69814(9) 0.0306(5) Uani 1 1 d . . . . .
F10 F 0.1422(3) 0.75772(19) 0.61469(9) 0.0752(6) Uani 1 1 d . . . . .
F7 F 0.7045(3) 0.96605(17) 0.58981(10) 0.0828(7) Uani 1 1 d . . . . .
F5 F 0.4916(3) -0.01872(16) 0.74370(10) 0.0749(6) Uani 1 1 d . . . . .
N2 N 0.4867(3) 0.47445(19) 0.65445(9) 0.0322(6) Uani 1 1 d . . . . .
N1 N 0.3610(3) 0.56257(18) 0.74616(9) 0.0315(5) Uani 1 1 d . . . . .
N4 N 0.4249(3) 0.37369(19) 0.79766(9) 0.0331(6) Uani 1 1 d . . . . .
F8 F 0.4369(4) 1.04905(17) 0.54889(9) 0.0966(9) Uani 1 1 d . . . . .
F9 F 0.1553(3) 0.9422(2) 0.56060(10) 0.1000(9) Uani 1 1 d . . . . .
F2 F 0.9320(3) 0.0671(2) 0.92050(11) 0.1015(9) Uani 1 1 d . . . . .
C20 C 0.5899(3) 0.2189(2) 0.72422(12) 0.0333(7) Uani 1 1 d . . . . .
C8 C 0.2986(3) 0.5923(2) 0.79832(12) 0.0351(7) Uani 1 1 d . . . . .
C1 C 0.2170(4) 0.5670(2) 0.89684(12) 0.0385(7) Uani 1 1 d . . . . .
C17 C 0.6031(3) 0.3116(2) 0.64628(11) 0.0332(7) Uani 1 1 d . . . . .
C16 C 0.5715(3) 0.4084(2) 0.62043(12) 0.0362(7) Uani 1 1 d . . . . .
F4 F 0.6418(3) -0.18188(19) 0.78746(15) 0.1213(11) Uani 1 1 d . . . . .
C38 C 0.0284(3) 0.4302(2) 0.71492(13) 0.0377(7) Uani 1 1 d . . . . .
F3 F 0.8601(3) -0.1411(2) 0.87727(15) 0.1274(12) Uani 1 1 d . . . . .
C25 C 0.3543(3) 0.4229(2) 0.84424(11) 0.0348(7) Uani 1 1 d . . . . .
C44 C 0.1544(3) 0.3330(2) 0.61255(12) 0.0364(7) Uani 1 1 d . . . . .
C13 C 0.4752(3) 0.5716(2) 0.62964(12) 0.0361(7) Uani 1 1 d . . . . .
C49 C 0.2578(4) 0.2700(3) 0.58223(13) 0.0411(7) Uani 1 1 d . . . . .
H49 H 0.339055 0.238751 0.602246 0.049 Uiso 1 1 calc R U . . .
C21 C 0.5614(3) 0.2046(2) 0.78122(12) 0.0356(7) Uani 1 1 d . . . . .
C22 C 0.4805(3) 0.2779(2) 0.81560(12) 0.0350(7) Uani 1 1 d . . . . .
C11 C 0.3572(3) 0.6532(2) 0.71449(12) 0.0347(7) Uani 1 1 d . . . . .
C7 C 0.2927(3) 0.5244(2) 0.84383(12) 0.0368(7) Uani 1 1 d . . . . .
C19 C 0.6888(4) 0.1635(3) 0.68591(13) 0.0417(8) Uani 1 1 d . . . . .
H19 H 0.738830 0.100309 0.692276 0.050 Uiso 1 1 calc R U . . .
C50 C 0.1402(3) 0.2122(2) 0.71381(13) 0.0379(7) Uani 1 1 d . . . . .
C23 C 0.4436(4) 0.2678(3) 0.87374(12) 0.0435(8) Uani 1 1 d . . . . .
H23 H 0.469222 0.211216 0.896072 0.052 Uiso 1 1 calc R U . . .
C10 C 0.2933(4) 0.7392(2) 0.74751(13) 0.0443(8) Uani 1 1 d . . . . .
H10 H 0.279559 0.808797 0.736194 0.053 Uiso 1 1 calc R U . . .
C12 C 0.4126(4) 0.6586(2) 0.65899(12) 0.0380(7) Uani 1 1 d . . . . .
C18 C 0.6953(4) 0.2216(2) 0.63817(13) 0.0419(8) Uani 1 1 d . . . . .
H18 H 0.750795 0.204654 0.606068 0.050 Uiso 1 1 calc R U . . .
C14 C 0.5501(4) 0.5627(3) 0.57652(12) 0.0448(8) Uani 1 1 d . . . . .
H14 H 0.556838 0.615550 0.550229 0.054 Uiso 1 1 calc R U . . .
C32 C 0.4155(4) 0.7638(3) 0.63130(12) 0.0414(8) Uani 1 1 d . . . . .
C43 C -0.0788(3) 0.3956(3) 0.75353(14) 0.0457(8) Uani 1 1 d . . . . .
H43 H -0.073164 0.327345 0.767496 0.055 Uiso 1 1 calc R U . . .
C9 C 0.2561(4) 0.7016(2) 0.79811(13) 0.0436(8) Uani 1 1 d . . . . .
H9 H 0.210787 0.740400 0.827643 0.052 Uiso 1 1 calc R U . . .
C26 C 0.6346(4) 0.1126(3) 0.80847(13) 0.0399(7) Uani 1 1 d . . . . .
C27 C 0.7484(4) 0.1289(3) 0.85278(14) 0.0476(8) Uani 1 1 d . . . . .
C15 C 0.6096(4) 0.4636(3) 0.57135(12) 0.0438(8) Uani 1 1 d . . . . .
H15 H 0.665336 0.436552 0.541100 0.053 Uiso 1 1 calc R U . . .
C24 C 0.3653(4) 0.3542(3) 0.89069(12) 0.0442(8) Uani 1 1 d . . . . .
H24 H 0.325155 0.367033 0.926492 0.053 Uiso 1 1 calc R U . . .
C6 C 0.3022(4) 0.5903(3) 0.94878(13) 0.0560(9) Uani 1 1 d . . . . .
H6 H 0.409456 0.580697 0.951525 0.067 Uiso 1 1 calc R U . . .
C2 C 0.0580(4) 0.5825(3) 0.89402(13) 0.0464(8) Uani 1 1 d . . . . .
H2 H -0.001090 0.567075 0.859285 0.056 Uiso 1 1 calc R U . . .
C37 C 0.5566(4) 0.8210(3) 0.62437(13) 0.0470(8) Uani 1 1 d . . . . .
C48 C 0.2402(4) 0.2540(3) 0.52323(14) 0.0525(9) Uani 1 1 d . . . . .
H48 H 0.309904 0.212530 0.503618 0.063 Uiso 1 1 calc R U . . .
C55 C 0.0962(4) 0.1243(3) 0.67433(15) 0.0495(9) Uani 1 1 d . . . . .
H55 H 0.089368 0.133963 0.635114 0.059 Uiso 1 1 calc R U . . .
C3 C -0.0153(4) 0.6211(3) 0.94243(14) 0.0528(9) Uani 1 1 d . . . . .
C36 C 0.5647(5) 0.9153(3) 0.59682(15) 0.0570(10) Uani 1 1 d . . . . .
C33 C 0.2836(4) 0.8083(3) 0.60963(14) 0.0522(9) Uani 1 1 d . . . . .
C45 C 0.0335(4) 0.3754(3) 0.58138(14) 0.0528(9) Uani 1 1 d . . . . .
H45 H -0.038377 0.415674 0.600507 0.063 Uiso 1 1 calc R U . . .
C51 C 0.1485(4) 0.1953(3) 0.77214(14) 0.0492(9) Uani 1 1 d . . . . .
H51 H 0.175739 0.253288 0.799101 0.059 Uiso 1 1 calc R U . . .
C39 C 0.0158(4) 0.5327(3) 0.69421(15) 0.0530(9) Uani 1 1 d . . . . .
H39 H 0.086309 0.557058 0.668510 0.064 Uiso 1 1 calc R U . . .
C35 C 0.4314(6) 0.9564(3) 0.57546(15) 0.0654(12) Uani 1 1 d . . . . .
C5 C 0.2281(5) 0.6283(3) 0.99754(15) 0.0702(12) Uani 1 1 d . . . . .
H5 H 0.286131 0.643342 1.032537 0.084 Uiso 1 1 calc R U . . .
C34 C 0.2895(6) 0.9031(3) 0.58176(15) 0.0654(11) Uani 1 1 d . . . . .
C31 C 0.5997(4) 0.0050(3) 0.78753(17) 0.0549(9) Uani 1 1 d . . . . .
O1 O -0.2639(4) 0.6654(3) 0.97364(14) 0.1212(14) Uani 1 1 d . . . . .
C42 C -0.1929(4) 0.4627(3) 0.77099(16) 0.0572(10) Uani 1 1 d . . . . .
H42 H -0.262996 0.439775 0.797196 0.069 Uiso 1 1 calc R U . . .
C4 C 0.0710(5) 0.6433(3) 0.99370(15) 0.0647(11) Uani 1 1 d . . . . .
H4 H 0.022434 0.668793 1.026089 0.078 Uiso 1 1 calc R U . . .
C53 C 0.0737(5) 0.0077(3) 0.7512(2) 0.0705(13) Uani 1 1 d . . . . .
H53 H 0.051952 -0.060857 0.763720 0.085 Uiso 1 1 calc R U . . .
C28 C 0.8226(5) 0.0458(4) 0.87731(17) 0.0662(11) Uani 1 1 d . . . . .
C41 C -0.2039(4) 0.5630(4) 0.74994(19) 0.0717(12) Uani 1 1 d . . . . .
H41 H -0.281674 0.607534 0.761684 0.086 Uiso 1 1 calc R U . . .
C54 C 0.0625(4) 0.0225(3) 0.69346(19) 0.0643(11) Uani 1 1 d . . . . .
H54 H 0.032265 -0.035784 0.667039 0.077 Uiso 1 1 calc R U . . .
C46 C 0.0173(5) 0.3589(4) 0.52206(15) 0.0681(11) Uani 1 1 d . . . . .
H46 H -0.064307 0.388930 0.501631 0.082 Uiso 1 1 calc R U . . .
C47 C 0.1208(5) 0.2987(3) 0.49327(15) 0.0642(11) Uani 1 1 d . . . . .
H47 H 0.109834 0.288203 0.453341 0.077 Uiso 1 1 calc R U . . .
C52 C 0.1166(4) 0.0931(3) 0.79040(18) 0.0641(11) Uani 1 1 d . . . . .
H52 H 0.124255 0.082392 0.829489 0.077 Uiso 1 1 calc R U . . .
C40 C -0.0998(4) 0.5979(3) 0.71146(18) 0.0672(11) Uani 1 1 d . . . . .
H40 H -0.107830 0.665689 0.697129 0.081 Uiso 1 1 calc R U . . .
C30 C 0.6755(5) -0.0792(3) 0.8105(2) 0.0728(12) Uani 1 1 d . . . . .
C29 C 0.7845(5) -0.0591(4) 0.8552(2) 0.0762(13) Uani 1 1 d . . . . .
C56 C -0.1869(5) 0.6336(4) 0.93610(18) 0.0808(14) Uani 1 1 d . . . . .
H56 H -0.237995 0.615180 0.900083 0.097 Uiso 1 1 calc R U . . .

loop_
_atom_site_aniso_label
_atom_site_aniso_U_11
_atom_site_aniso_U_22
_atom_site_aniso_U_33
_atom_site_aniso_U_23
_atom_site_aniso_U_13
_atom_site_aniso_U_12
Co1 0.0275(2) 0.0337(2) 0.0271(2) 0.00139(16) 0.00454(16) 0.00352(17)
P1 0.0282(4) 0.0339(4) 0.0359(4) 0.0027(3) 0.0038(3) 0.0038(3)
F1 0.0645(14) 0.0755(16) 0.0595(13) -0.0087(11) -0.0129(11) 0.0148(12)
F6 0.0550(13) 0.0606(14) 0.0849(15) 0.0191(11) 0.0061(12) -0.0006(11)
N3 0.0280(13) 0.0343(14) 0.0294(12) -0.0010(10) 0.0026(10) 0.0051(11)
F10 0.0562(14) 0.0901(17) 0.0804(15) 0.0192(13) -0.0108(12) 0.0142(12)
F7 0.1084(19) 0.0489(13) 0.0937(17) 0.0070(12) 0.0417(15) -0.0130(13)
F5 0.0668(15) 0.0478(13) 0.1055(18) -0.0022(12) -0.0124(13) -0.0055(11)
N2 0.0313(13) 0.0373(14) 0.0287(12) 0.0035(11) 0.0062(11) 0.0029(11)
N1 0.0302(13) 0.0355(14) 0.0294(12) 0.0014(10) 0.0056(11) 0.0039(11)
N4 0.0333(14) 0.0385(14) 0.0282(12) 0.0018(11) 0.0059(11) 0.0058(11)
F8 0.177(3) 0.0486(13) 0.0741(15) 0.0264(12) 0.0373(17) 0.0384(16)
F9 0.120(2) 0.106(2) 0.0814(16) 0.0280(15) -0.0084(15) 0.0612(18)
F2 0.0874(19) 0.140(3) 0.0815(17) 0.0316(16) -0.0196(15) 0.0400(17)
C20 0.0284(16) 0.0333(17) 0.0379(16) -0.0002(13) 0.0036(13) 0.0030(13)
C8 0.0350(17) 0.0364(18) 0.0337(16) -0.0042(13) 0.0054(14) 0.0042(14)
C1 0.0435(19) 0.0396(18) 0.0334(16) -0.0007(14) 0.0099(15) 0.0074(15)
C17 0.0296(16) 0.0393(18) 0.0303(15) -0.0027(13) 0.0050(13) 0.0025(13)
C16 0.0320(16) 0.0437(19) 0.0332(15) -0.0005(14) 0.0078(13) 0.0023(14)
F4 0.108(2) 0.0399(15) 0.217(3) 0.0164(17) 0.006(2) 0.0110(14)
C38 0.0246(15) 0.0378(18) 0.0491(18) -0.0053(14) -0.0018(14) 0.0029(13)
F3 0.108(2) 0.098(2) 0.189(3) 0.084(2) 0.000(2) 0.0458(18)
C25 0.0333(16) 0.0428(18) 0.0296(15) 0.0027(13) 0.0082(13) 0.0073(14)
C44 0.0312(16) 0.0391(18) 0.0388(16) 0.0070(14) -0.0014(14) 0.0010(14)
C13 0.0362(17) 0.0411(18) 0.0315(15) 0.0064(14) 0.0021(13) 0.0029(14)
C49 0.0355(18) 0.0445(19) 0.0421(18) 0.0001(15) -0.0024(14) 0.0016(15)
C21 0.0304(16) 0.0343(17) 0.0425(17) 0.0045(14) 0.0018(14) 0.0043(13)
C22 0.0319(16) 0.0384(18) 0.0354(16) 0.0036(13) 0.0012(13) 0.0079(14)
C11 0.0365(17) 0.0320(17) 0.0355(16) 0.0001(13) 0.0030(14) 0.0033(13)
C7 0.0347(17) 0.0462(19) 0.0294(15) -0.0021(14) 0.0056(13) 0.0046(15)
C19 0.0382(18) 0.0385(18) 0.0494(19) -0.0006(15) 0.0075(15) 0.0107(15)
C50 0.0262(16) 0.0386(18) 0.0501(18) 0.0060(15) 0.0068(14) 0.0051(13)
C23 0.047(2) 0.048(2) 0.0386(17) 0.0144(15) 0.0066(15) 0.0111(16)
C10 0.051(2) 0.0316(18) 0.0512(19) 0.0042(15) 0.0039(16) 0.0094(15)
C12 0.0383(17) 0.0381(18) 0.0376(16) 0.0044(14) -0.0013(14) 0.0048(14)
C18 0.0422(19) 0.0441(19) 0.0395(17) -0.0069(15) 0.0131(15) 0.0042(15)
C14 0.053(2) 0.049(2) 0.0342(17) 0.0109(15) 0.0085(15) 0.0021(17)
C32 0.051(2) 0.0397(18) 0.0346(16) 0.0047(14) 0.0042(15) 0.0097(16)
C43 0.0299(17) 0.050(2) 0.054(2) -0.0121(16) 0.0044(16) 0.0001(15)
C9 0.051(2) 0.0394(19) 0.0400(17) -0.0060(14) 0.0086(16) 0.0068(16)
C26 0.0352(17) 0.044(2) 0.0426(18) 0.0094(15) 0.0067(15) 0.0059(15)
C27 0.046(2) 0.053(2) 0.0454(19) 0.0075(17) 0.0059(17) 0.0135(17)
C15 0.048(2) 0.055(2) 0.0295(16) 0.0052(15) 0.0109(15) 0.0039(17)
C24 0.050(2) 0.054(2) 0.0307(16) 0.0079(15) 0.0092(15) 0.0125(17)
C6 0.052(2) 0.077(3) 0.0385(19) -0.0080(18) 0.0016(17) 0.0133(19)
C2 0.050(2) 0.056(2) 0.0356(17) 0.0031(15) 0.0096(16) 0.0112(17)
C37 0.060(2) 0.0397(19) 0.0430(18) 0.0048(15) 0.0087(17) 0.0087(17)
C48 0.054(2) 0.061(2) 0.0411(19) -0.0041(17) 0.0036(17) 0.0044(18)
C55 0.048(2) 0.0388(19) 0.063(2) 0.0031(17) 0.0167(18) 0.0008(16)
C3 0.059(2) 0.063(2) 0.0400(19) 0.0053(17) 0.0181(18) 0.0162(19)
C36 0.081(3) 0.039(2) 0.054(2) 0.0056(17) 0.029(2) 0.006(2)
C33 0.058(2) 0.056(2) 0.0439(19) 0.0066(17) 0.0012(17) 0.0126(19)
C45 0.045(2) 0.064(2) 0.050(2) 0.0047(18) 0.0004(17) 0.0117(18)
C51 0.0359(18) 0.055(2) 0.058(2) 0.0157(17) 0.0082(17) -0.0009(16)
C39 0.0362(19) 0.049(2) 0.073(2) 0.0005(18) -0.0009(18) 0.0084(17)
C35 0.116(4) 0.039(2) 0.046(2) 0.0133(17) 0.023(2) 0.024(2)
C5 0.081(3) 0.093(3) 0.0336(19) -0.0166(19) -0.0029(19) 0.017(2)
C34 0.092(3) 0.063(3) 0.046(2) 0.0130(19) 0.003(2) 0.041(2)
C31 0.043(2) 0.047(2) 0.075(3) 0.0109(19) 0.0038(19) 0.0041(17)
O1 0.097(3) 0.187(4) 0.093(2) 0.030(2) 0.049(2) 0.056(3)
C42 0.0319(19) 0.067(3) 0.069(2) -0.022(2) 0.0073(17) -0.0022(18)
C4 0.079(3) 0.072(3) 0.047(2) -0.0063(19) 0.024(2) 0.023(2)
C53 0.061(3) 0.044(2) 0.115(4) 0.033(2) 0.036(3) 0.013(2)
C28 0.051(2) 0.093(3) 0.060(2) 0.027(2) 0.003(2) 0.020(2)
C41 0.032(2) 0.077(3) 0.102(3) -0.035(3) -0.004(2) 0.016(2)
C54 0.061(2) 0.039(2) 0.096(3) 0.000(2) 0.031(2) 0.0045(18)
C46 0.058(2) 0.100(3) 0.047(2) 0.014(2) -0.0097(19) 0.021(2)
C47 0.061(2) 0.093(3) 0.0384(19) 0.008(2) -0.0045(19) 0.006(2)
C52 0.050(2) 0.071(3) 0.078(3) 0.033(2) 0.020(2) 0.004(2)
C40 0.048(2) 0.052(2) 0.100(3) -0.001(2) -0.017(2) 0.0195(19)
C30 0.062(3) 0.039(2) 0.121(4) 0.023(2) 0.014(3) 0.007(2)
C29 0.062(3) 0.071(3) 0.105(4) 0.049(3) 0.016(3) 0.023(2)
C56 0.072(3) 0.110(4) 0.070(3) 0.017(2) 0.044(2) 0.030(3)

loop_
_atom_type_symbol
_atom_type_description
_atom_type_scat_dispersion_real
_atom_type_scat_dispersion_imag
_atom_type_scat_source
C C 0.0033 0.0016 'International Tables Vol C Tables 4.2.6.8 and 6.1.1.4'
H H 0.0000 0.0000 'International Tables Vol C Tables 4.2.6.8 and 6.1.1.4'
Co Co 0.3494 0.9721 'International Tables Vol C Tables 4.2.6.8 and 6.1.1.4'
F F 0.0171 0.0103 'International Tables Vol C Tables 4.2.6.8 and 6.1.1.4'
N N 0.0061 0.0033 'International Tables Vol C Tables 4.2.6.8 and 6.1.1.4'
O O 0.0106 0.0060 'International Tables Vol C Tables 4.2.6.8 and 6.1.1.4'
P P 0.1023 0.0942 'International Tables Vol C Tables 4.2.6.8 and 6.1.1.4'

loop_
_geom_angle_atom_site_label_1
_geom_angle_atom_site_label_2
_geom_angle_atom_site_label_3
_geom_angle
_geom_angle_site_symmetry_1
_geom_angle_site_symmetry_3
_geom_angle_publ_flag
N3 Co1 P1 97.47(8) . . ?
N3 Co1 N1 162.04(10) . . ?
N3 Co1 N4 89.94(9) . . ?
N2 Co1 P1 100.08(8) . . ?
N2 Co1 N3 80.75(10) . . ?
N2 Co1 N1 89.78(9) . . ?
N2 Co1 N4 160.21(10) . . ?
N1 Co1 P1 99.21(7) . . ?
N1 Co1 N4 94.17(10) . . ?
N4 Co1 P1 98.41(8) . . ?
C38 P1 Co1 111.69(10) . . ?
C38 P1 C44 105.40(14) . . ?
C38 P1 C50 105.87(13) . . ?
C44 P1 Co1 114.02(10) . . ?
C44 P1 C50 104.22(14) . . ?
C50 P1 Co1 114.78(10) . . ?
C20 N3 Co1 133.48(18) . . ?
C20 N3 C17 108.4(2) . . ?
C17 N3 Co1 117.64(19) . . ?
C16 N2 Co1 118.05(19) . . ?
C16 N2 C13 108.4(2) . . ?
C13 N2 Co1 133.56(19) . . ?
C8 N1 Co1 125.65(19) . . ?
C11 N1 Co1 128.08(18) . . ?
C11 N1 C8 106.0(2) . . ?
C25 N4 Co1 125.1(2) . . ?
C22 N4 Co1 127.74(18) . . ?
C22 N4 C25 106.7(2) . . ?
N3 C20 C21 120.4(2) . . ?
N3 C20 C19 108.1(2) . . ?
C21 C20 C19 131.0(3) . . ?
N1 C8 C7 123.2(3) . . ?
N1 C8 C9 109.1(2) . . ?
C7 C8 C9 127.6(3) . . ?
C6 C1 C7 121.6(3) . . ?
C6 C1 C2 118.5(3) . . ?
C2 C1 C7 119.9(3) . . ?
N3 C17 C16 111.7(2) . . ?
N3 C17 C18 108.6(2) . . ?
C16 C17 C18 139.3(2) . . ?
N2 C16 C17 111.6(2) . . ?
N2 C16 C15 108.5(3) . . ?
C17 C16 C15 139.7(3) . . ?
C43 C38 P1 123.1(2) . . ?
C43 C38 C39 118.6(3) . . ?
C39 C38 P1 118.3(2) . . ?
N4 C25 C24 108.3(3) . . ?
C7 C25 N4 123.6(2) . . ?
C7 C25 C24 128.0(3) . . ?
C49 C44 P1 117.7(2) . . ?
C45 C44 P1 124.4(2) . . ?
C45 C44 C49 117.8(3) . . ?
N2 C13 C12 120.3(2) . . ?
N2 C13 C14 107.5(3) . . ?
C12 C13 C14 131.8(3) . . ?
C44 C49 H49 119.7 . . ?
C48 C49 C44 120.6(3) . . ?
C48 C49 H49 119.7 . . ?
C20 C21 C22 123.4(3) . . ?
C20 C21 C26 117.5(2) . . ?
C22 C21 C26 118.8(3) . . ?
N4 C22 C21 124.6(2) . . ?
N4 C22 C23 108.7(2) . . ?
C21 C22 C23 126.7(3) . . ?
N1 C11 C10 109.2(2) . . ?
N1 C11 C12 124.6(3) . . ?
C12 C11 C10 126.2(3) . . ?
C8 C7 C1 116.8(3) . . ?
C25 C7 C8 125.1(2) . . ?
C25 C7 C1 118.0(2) . . ?
C20 C19 H19 126.5 . . ?
C18 C19 C20 106.9(3) . . ?
C18 C19 H19 126.5 . . ?
C55 C50 P1 121.9(2) . . ?
C51 C50 P1 119.5(2) . . ?
C51 C50 C55 118.6(3) . . ?
C22 C23 H23 125.9 . . ?
C24 C23 C22 108.1(3) . . ?
C24 C23 H23 125.9 . . ?
C11 C10 H10 126.1 . . ?
C9 C10 C11 107.7(3) . . ?
C9 C10 H10 126.1 . . ?
C13 C12 C11 123.0(3) . . ?
C13 C12 C32 117.2(2) . . ?
C11 C12 C32 119.6(3) . . ?
C17 C18 H18 126.0 . . ?
C19 C18 C17 108.0(2) . . ?
C19 C18 H18 126.0 . . ?
C13 C14 H14 126.1 . . ?
C15 C14 C13 107.9(3) . . ?
C15 C14 H14 126.1 . . ?
C37 C32 C12 120.9(3) . . ?
C33 C32 C12 123.4(3) . . ?
C33 C32 C37 115.7(3) . . ?
C38 C43 H43 120.0 . . ?
C42 C43 C38 120.1(3) . . ?
C42 C43 H43 120.0 . . ?
C8 C9 H9 126.0 . . ?
C10 C9 C8 108.0(3) . . ?
C10 C9 H9 126.0 . . ?
C27 C26 C21 122.1(3) . . ?
C27 C26 C31 115.9(3) . . ?
C31 C26 C21 121.9(3) . . ?
F1 C27 C26 119.5(3) . . ?
F1 C27 C28 116.9(4) . . ?
C26 C27 C28 123.5(4) . . ?
C16 C15 H15 126.2 . . ?
C14 C15 C16 107.7(3) . . ?
C14 C15 H15 126.2 . . ?
C25 C24 H24 125.9 . . ?
C23 C24 C25 108.1(2) . . ?
C23 C24 H24 125.9 . . ?
C1 C6 H6 119.8 . . ?
C1 C6 C5 120.3(3) . . ?
C5 C6 H6 119.8 . . ?
C1 C2 H2 119.5 . . ?
C1 C2 C3 121.1(3) . . ?
C3 C2 H2 119.5 . . ?
F6 C37 C32 120.2(3) . . ?
F6 C37 C36 117.2(3) . . ?
C36 C37 C32 122.6(3) . . ?
C49 C48 H48 119.8 . . ?
C47 C48 C49 120.3(3) . . ?
C47 C48 H48 119.8 . . ?
C50 C55 H55 119.9 . . ?
C54 C55 C50 120.1(3) . . ?
C54 C55 H55 119.9 . . ?
C2 C3 C56 117.7(3) . . ?
C4 C3 C2 119.7(3) . . ?
C4 C3 C56 122.6(3) . . ?
F7 C36 C37 120.3(4) . . ?
F7 C36 C35 119.7(3) . . ?
C35 C36 C37 119.9(4) . . ?
F10 C33 C32 119.3(3) . . ?
F10 C33 C34 118.2(3) . . ?
C32 C33 C34 122.5(4) . . ?
C44 C45 H45 119.5 . . ?
C44 C45 C46 121.0(3) . . ?
C46 C45 H45 119.5 . . ?
C50 C51 H51 119.7 . . ?
C52 C51 C50 120.5(4) . . ?
C52 C51 H51 119.7 . . ?
C38 C39 H39 119.7 . . ?
C40 C39 C38 120.6(3) . . ?
C40 C39 H39 119.7 . . ?
F8 C35 C36 120.8(4) . . ?
F8 C35 C34 119.8(4) . . ?
C36 C35 C34 119.4(3) . . ?
C6 C5 H5 119.9 . . ?
C4 C5 C6 120.1(4) . . ?
C4 C5 H5 119.9 . . ?
F9 C34 C33 119.8(4) . . ?
F9 C34 C35 120.4(4) . . ?
C35 C34 C33 119.8(4) . . ?
F5 C31 C26 120.2(3) . . ?
F5 C31 C30 118.3(4) . . ?
C30 C31 C26 121.6(4) . . ?
C43 C42 H42 119.8 . . ?
C41 C42 C43 120.5(3) . . ?
C41 C42 H42 119.8 . . ?
C3 C4 H4 119.8 . . ?
C5 C4 C3 120.3(3) . . ?
C5 C4 H4 119.8 . . ?
C54 C53 H53 119.8 . . ?
C52 C53 H53 119.8 . . ?
C52 C53 C54 120.4(3) . . ?
F2 C28 C27 120.5(4) . . ?
F2 C28 C29 120.9(4) . . ?
C29 C28 C27 118.6(4) . . ?
C42 C41 H41 119.9 . . ?
C42 C41 C40 120.1(3) . . ?
C40 C41 H41 119.9 . . ?
C55 C54 H54 119.9 . . ?
C53 C54 C55 120.2(4) . . ?
C53 C54 H54 119.9 . . ?
C45 C46 H46 119.9 . . ?
C47 C46 C45 120.3(3) . . ?
C47 C46 H46 119.9 . . ?
C48 C47 C46 119.9(3) . . ?
C48 C47 H47 120.0 . . ?
C46 C47 H47 120.0 . . ?
C51 C52 H52 119.9 . . ?
C53 C52 C51 120.2(4) . . ?
C53 C52 H52 119.9 . . ?
C39 C40 C41 120.2(4) . . ?
C39 C40 H40 119.9 . . ?
C41 C40 H40 119.9 . . ?
F4 C30 C31 119.5(5) . . ?
F4 C30 C29 120.2(4) . . ?
C29 C30 C31 120.3(4) . . ?
F3 C29 C28 119.4(5) . . ?
F3 C29 C30 120.4(5) . . ?
C30 C29 C28 120.2(4) . . ?
C3 C56 H56 117.6 . . ?
O1 C56 C3 124.8(4) . . ?
O1 C56 H56 117.6 . . ?

loop_
_geom_bond_atom_site_label_1
_geom_bond_atom_site_label_2
_geom_bond_distance
_geom_bond_site_symmetry_2
_geom_bond_publ_flag
Co1 P1 2.2088(9) . ?
Co1 N3 1.876(2) . ?
Co1 N2 1.868(2) . ?
Co1 N1 1.887(2) . ?
Co1 N4 1.895(2) . ?
P1 C38 1.816(3) . ?
P1 C44 1.826(3) . ?
P1 C50 1.836(3) . ?
F1 C27 1.348(4) . ?
F6 C37 1.338(4) . ?
N3 C20 1.368(4) . ?
N3 C17 1.373(3) . ?
F10 C33 1.346(4) . ?
F7 C36 1.343(4) . ?
F5 C31 1.340(4) . ?
N2 C16 1.369(3) . ?
N2 C13 1.377(3) . ?
N1 C8 1.395(3) . ?
N1 C11 1.388(3) . ?
N4 C25 1.396(3) . ?
N4 C22 1.384(4) . ?
F8 C35 1.342(4) . ?
F9 C34 1.349(4) . ?
F2 C28 1.333(5) . ?
C20 C21 1.389(4) . ?
C20 C19 1.435(4) . ?
C8 C7 1.402(4) . ?
C8 C9 1.422(4) . ?
C1 C7 1.509(4) . ?
C1 C6 1.379(4) . ?
C1 C2 1.382(4) . ?
C17 C16 1.412(4) . ?
C17 C18 1.410(4) . ?
C16 C15 1.420(4) . ?
F4 C30 1.354(5) . ?
C38 C43 1.396(4) . ?
C38 C39 1.397(4) . ?
F3 C29 1.350(4) . ?
C25 C7 1.391(4) . ?
C25 C24 1.426(4) . ?
C44 C49 1.404(4) . ?
C44 C45 1.376(4) . ?
C13 C12 1.387(4) . ?
C13 C14 1.432(4) . ?
C49 H49 0.9300 . ?
C49 C48 1.375(4) . ?
C21 C22 1.410(4) . ?
C21 C26 1.492(4) . ?
C22 C23 1.425(4) . ?
C11 C10 1.425(4) . ?
C11 C12 1.412(4) . ?
C19 H19 0.9300 . ?
C19 C18 1.370(4) . ?
C50 C55 1.394(4) . ?
C50 C51 1.390(4) . ?
C23 H23 0.9300 . ?
C23 C24 1.344(4) . ?
C10 H10 0.9300 . ?
C10 C9 1.349(4) . ?
C12 C32 1.494(4) . ?
C18 H18 0.9300 . ?
C14 H14 0.9300 . ?
C14 C15 1.356(4) . ?
C32 C37 1.389(5) . ?
C32 C33 1.368(5) . ?
C43 H43 0.9300 . ?
C43 C42 1.380(4) . ?
C9 H9 0.9300 . ?
C26 C27 1.371(5) . ?
C26 C31 1.396(5) . ?
C27 C28 1.378(5) . ?
C15 H15 0.9300 . ?
C24 H24 0.9300 . ?
C6 H6 0.9300 . ?
C6 C5 1.403(4) . ?
C2 H2 0.9300 . ?
C2 C3 1.394(4) . ?
C37 C36 1.372(4) . ?
C48 H48 0.9300 . ?
C48 C47 1.367(5) . ?
C55 H55 0.9300 . ?
C55 C54 1.388(4) . ?
C3 C4 1.368(5) . ?
C3 C56 1.485(5) . ?
C36 C35 1.355(5) . ?
C33 C34 1.382(5) . ?
C45 H45 0.9300 . ?
C45 C46 1.382(5) . ?
C51 H51 0.9300 . ?
C51 C52 1.382(5) . ?
C39 H39 0.9300 . ?
C39 C40 1.373(5) . ?
C35 C34 1.370(6) . ?
C5 H5 0.9300 . ?
C5 C4 1.365(5) . ?
C31 C30 1.381(5) . ?
O1 C56 1.188(4) . ?
C42 H42 0.9300 . ?
C42 C41 1.374(5) . ?
C4 H4 0.9300 . ?
C53 H53 0.9300 . ?
C53 C54 1.370(5) . ?
C53 C52 1.368(6) . ?
C28 C29 1.377(6) . ?
C41 H41 0.9300 . ?
C41 C40 1.377(5) . ?
C54 H54 0.9300 . ?
C46 H46 0.9300 . ?
C46 C47 1.367(5) . ?
C47 H47 0.9300 . ?
C52 H52 0.9300 . ?
C40 H40 0.9300 . ?
C30 C29 1.353(6) . ?
C56 H56 0.9300 . ?

loop_
_geom_torsion_atom_site_label_1
_geom_torsion_atom_site_label_2
_geom_torsion_atom_site_label_3
_geom_torsion_atom_site_label_4
_geom_torsion
_geom_torsion_site_symmetry_1
_geom_torsion_site_symmetry_2
_geom_torsion_site_symmetry_3
_geom_torsion_site_symmetry_4
_geom_torsion_publ_flag
Co1 P1 C38 C43 -113.2(3) . . . . ?
Co1 P1 C38 C39 66.1(3) . . . . ?
Co1 P1 C44 C49 58.8(3) . . . . ?
Co1 P1 C44 C45 -123.6(3) . . . . ?
Co1 P1 C50 C55 -124.7(2) . . . . ?
Co1 P1 C50 C51 56.0(3) . . . . ?
Co1 N3 C20 C21 -2.0(4) . . . . ?
Co1 N3 C20 C19 -174.2(2) . . . . ?
Co1 N3 C17 C16 1.5(3) . . . . ?
Co1 N3 C17 C18 175.8(2) . . . . ?
Co1 N2 C16 C17 -4.5(3) . . . . ?
Co1 N2 C16 C15 179.6(2) . . . . ?
Co1 N2 C13 C12 6.0(4) . . . . ?
Co1 N2 C13 C14 -179.6(2) . . . . ?
Co1 N1 C8 C7 10.1(4) . . . . ?
Co1 N1 C8 C9 -174.3(2) . . . . ?
Co1 N1 C11 C10 174.8(2) . . . . ?
Co1 N1 C11 C12 -6.8(4) . . . . ?
Co1 N4 C25 C7 -11.3(4) . . . . ?
Co1 N4 C25 C24 171.6(2) . . . . ?
Co1 N4 C22 C21 8.3(4) . . . . ?
Co1 N4 C22 C23 -172.3(2) . . . . ?
P1 Co1 N3 C20 -93.0(3) . . . . ?
P1 Co1 N3 C17 96.0(2) . . . . ?
P1 Co1 N2 C16 -91.8(2) . . . . ?
P1 Co1 N2 C13 90.8(3) . . . . ?
P1 Co1 N1 C8 81.6(2) . . . . ?
P1 Co1 N1 C11 -91.7(2) . . . . ?
P1 Co1 N4 C25 -81.8(2) . . . . ?
P1 Co1 N4 C22 89.3(2) . . . . ?
P1 C38 C43 C42 178.6(3) . . . . ?
P1 C38 C39 C40 -179.5(3) . . . . ?
P1 C44 C49 C48 179.3(2) . . . . ?
P1 C44 C45 C46 -179.3(3) . . . . ?
P1 C50 C55 C54 -179.7(2) . . . . ?
P1 C50 C51 C52 -179.5(2) . . . . ?
F1 C27 C28 F2 2.4(5) . . . . ?
F1 C27 C28 C29 -175.8(3) . . . . ?
F6 C37 C36 F7 2.6(5) . . . . ?
F6 C37 C36 C35 -178.8(3) . . . . ?
N3 Co1 N2 C16 4.2(2) . . . . ?
N3 Co1 N2 C13 -173.2(3) . . . . ?
N3 Co1 N1 C8 -120.4(3) . . . . ?
N3 Co1 N1 C11 66.3(4) . . . . ?
N3 Co1 N4 C25 -179.3(2) . . . . ?
N3 Co1 N4 C22 -8.2(2) . . . . ?
N3 C20 C21 C22 -1.1(4) . . . . ?
N3 C20 C21 C26 -174.8(3) . . . . ?
N3 C20 C19 C18 1.5(3) . . . . ?
N3 C17 C16 N2 1.8(4) . . . . ?
N3 C17 C16 C15 175.9(4) . . . . ?
N3 C17 C18 C19 -1.7(3) . . . . ?
F10 C33 C34 F9 0.0(5) . . . . ?
F10 C33 C34 C35 -179.6(3) . . . . ?
F7 C36 C35 F8 -2.1(5) . . . . ?
F7 C36 C35 C34 178.7(3) . . . . ?
F5 C31 C30 F4 1.7(5) . . . . ?
F5 C31 C30 C29 -179.4(3) . . . . ?
N2 Co1 N3 C20 167.9(3) . . . . ?
N2 Co1 N3 C17 -3.0(2) . . . . ?
N2 Co1 N1 C8 -178.2(2) . . . . ?
N2 Co1 N1 C11 8.5(2) . . . . ?
N2 Co1 N4 C25 119.2(3) . . . . ?
N2 Co1 N4 C22 -69.7(4) . . . . ?
N2 C16 C15 C14 1.0(4) . . . . ?
N2 C13 C12 C11 -0.4(5) . . . . ?
N2 C13 C12 C32 175.3(3) . . . . ?
N2 C13 C14 C15 -2.2(4) . . . . ?
N1 Co1 N3 C20 108.9(4) . . . . ?
N1 Co1 N3 C17 -62.1(4) . . . . ?
N1 Co1 N2 C16 168.8(2) . . . . ?
N1 Co1 N2 C13 -8.5(3) . . . . ?
N1 Co1 N4 C25 18.2(2) . . . . ?
N1 Co1 N4 C22 -170.7(2) . . . . ?
N1 C8 C7 C1 -178.2(3) . . . . ?
N1 C8 C7 C25 3.5(5) . . . . ?
N1 C8 C9 C10 -0.8(4) . . . . ?
N1 C11 C10 C9 -1.0(4) . . . . ?
N1 C11 C12 C13 1.1(5) . . . . ?
N1 C11 C12 C32 -174.5(3) . . . . ?
N4 Co1 N3 C20 5.5(3) . . . . ?
N4 Co1 N3 C17 -165.5(2) . . . . ?
N4 Co1 N2 C16 67.1(4) . . . . ?
N4 Co1 N2 C13 -110.3(4) . . . . ?
N4 Co1 N1 C8 -17.6(2) . . . . ?
N4 Co1 N1 C11 169.0(2) . . . . ?
N4 C25 C7 C8 -2.8(5) . . . . ?
N4 C25 C7 C1 178.9(3) . . . . ?
N4 C25 C24 C23 1.7(4) . . . . ?
N4 C22 C23 C24 0.9(4) . . . . ?
F8 C35 C34 F9 1.1(5) . . . . ?
F8 C35 C34 C33 -179.3(3) . . . . ?
F2 C28 C29 F3 -0.6(6) . . . . ?
F2 C28 C29 C30 -178.6(4) . . . . ?
C20 N3 C17 C16 -171.7(2) . . . . ?
C20 N3 C17 C18 2.7(3) . . . . ?
C20 C21 C22 N4 -2.2(5) . . . . ?
C20 C21 C22 C23 178.5(3) . . . . ?
C20 C21 C26 C27 113.7(3) . . . . ?
C20 C21 C26 C31 -61.4(4) . . . . ?
C20 C19 C18 C17 0.1(4) . . . . ?
C8 N1 C11 C10 0.4(3) . . . . ?
C8 N1 C11 C12 178.9(3) . . . . ?
C1 C6 C5 C4 -0.5(6) . . . . ?
C1 C2 C3 C4 -0.4(5) . . . . ?
C1 C2 C3 C56 -178.9(3) . . . . ?
C17 N3 C20 C21 169.6(3) . . . . ?
C17 N3 C20 C19 -2.6(3) . . . . ?
C17 C16 C15 C14 -173.2(4) . . . . ?
C16 N2 C13 C12 -171.6(3) . . . . ?
C16 N2 C13 C14 2.8(3) . . . . ?
C16 C17 C18 C19 170.2(4) . . . . ?
F4 C30 C29 F3 -0.3(6) . . . . ?
F4 C30 C29 C28 177.7(4) . . . . ?
C38 P1 C44 C49 -178.3(2) . . . . ?
C38 P1 C44 C45 -0.8(3) . . . . ?
C38 P1 C50 C55 111.7(3) . . . . ?
C38 P1 C50 C51 -67.7(3) . . . . ?
C38 C43 C42 C41 1.0(5) . . . . ?
C38 C39 C40 C41 0.6(6) . . . . ?
C25 N4 C22 C21 -179.3(3) . . . . ?
C25 N4 C22 C23 0.1(3) . . . . ?
C44 P1 C38 C43 122.4(3) . . . . ?
C44 P1 C38 C39 -58.2(3) . . . . ?
C44 P1 C50 C55 0.8(3) . . . . ?
C44 P1 C50 C51 -178.6(2) . . . . ?
C44 C49 C48 C47 -0.5(5) . . . . ?
C44 C45 C46 C47 0.8(6) . . . . ?
C13 N2 C16 C17 173.5(2) . . . . ?
C13 N2 C16 C15 -2.4(3) . . . . ?
C13 C12 C32 C37 -66.9(4) . . . . ?
C13 C12 C32 C33 110.9(4) . . . . ?
C13 C14 C15 C16 0.7(4) . . . . ?
C49 C44 C45 C46 -1.8(5) . . . . ?
C49 C48 C47 C46 -0.6(6) . . . . ?
C21 C20 C19 C18 -169.6(3) . . . . ?
C21 C22 C23 C24 -179.7(3) . . . . ?
C21 C26 C27 F1 0.5(4) . . . . ?
C21 C26 C27 C28 -177.4(3) . . . . ?
C21 C26 C31 F5 -3.6(5) . . . . ?
C21 C26 C31 C30 175.7(3) . . . . ?
C22 N4 C25 C7 176.0(3) . . . . ?
C22 N4 C25 C24 -1.1(3) . . . . ?
C22 C21 C26 C27 -60.2(4) . . . . ?
C22 C21 C26 C31 124.6(3) . . . . ?
C22 C23 C24 C25 -1.6(4) . . . . ?
C11 N1 C8 C7 -175.4(3) . . . . ?
C11 N1 C8 C9 0.2(3) . . . . ?
C11 C10 C9 C8 1.1(4) . . . . ?
C11 C12 C32 C37 109.0(3) . . . . ?
C11 C12 C32 C33 -73.3(4) . . . . ?
C7 C8 C9 C10 174.5(3) . . . . ?
C7 C1 C6 C5 -179.1(3) . . . . ?
C7 C1 C2 C3 179.5(3) . . . . ?
C7 C25 C24 C23 -175.3(3) . . . . ?
C19 C20 C21 C22 169.1(3) . . . . ?
C19 C20 C21 C26 -4.6(5) . . . . ?
C50 P1 C38 C43 12.4(3) . . . . ?
C50 P1 C38 C39 -168.3(3) . . . . ?
C50 P1 C44 C49 -67.1(3) . . . . ?
C50 P1 C44 C45 110.4(3) . . . . ?
C50 C55 C54 C53 -0.6(5) . . . . ?
C50 C51 C52 C53 -1.2(5) . . . . ?
C10 C11 C12 C13 179.2(3) . . . . ?
C10 C11 C12 C32 3.6(5) . . . . ?
C12 C13 C14 C15 171.3(3) . . . . ?
C12 C11 C10 C9 -179.3(3) . . . . ?
C12 C32 C37 F6 -3.9(4) . . . . ?
C12 C32 C37 C36 176.9(3) . . . . ?
C12 C32 C33 F10 2.2(5) . . . . ?
C12 C32 C33 C34 -176.9(3) . . . . ?
C18 C17 C16 N2 -169.9(3) . . . . ?
C18 C17 C16 C15 4.1(7) . . . . ?
C14 C13 C12 C11 -173.3(3) . . . . ?
C14 C13 C12 C32 2.4(5) . . . . ?
C32 C37 C36 F7 -178.1(3) . . . . ?
C32 C37 C36 C35 0.5(5) . . . . ?
C32 C33 C34 F9 179.1(3) . . . . ?
C32 C33 C34 C35 -0.5(5) . . . . ?
C43 C38 C39 C40 -0.1(5) . . . . ?
C43 C42 C41 C40 -0.5(6) . . . . ?
C9 C8 C7 C1 7.1(5) . . . . ?
C9 C8 C7 C25 -171.3(3) . . . . ?
C26 C21 C22 N4 171.4(3) . . . . ?
C26 C21 C22 C23 -7.9(5) . . . . ?
C26 C27 C28 F2 -179.7(3) . . . . ?
C26 C27 C28 C29 2.1(5) . . . . ?
C26 C31 C30 F4 -177.6(3) . . . . ?
C26 C31 C30 C29 1.3(6) . . . . ?
C27 C26 C31 F5 -179.1(3) . . . . ?
C27 C26 C31 C30 0.2(5) . . . . ?
C27 C28 C29 F3 177.6(3) . . . . ?
C27 C28 C29 C30 -0.5(6) . . . . ?
C24 C25 C7 C8 173.8(3) . . . . ?
C24 C25 C7 C1 -4.6(5) . . . . ?
C6 C1 C7 C8 -113.8(4) . . . . ?
C6 C1 C7 C25 64.7(4) . . . . ?
C6 C1 C2 C3 0.1(5) . . . . ?
C6 C5 C4 C3 0.2(6) . . . . ?
C2 C1 C7 C8 66.8(4) . . . . ?
C2 C1 C7 C25 -114.7(3) . . . . ?
C2 C1 C6 C5 0.3(5) . . . . ?
C2 C3 C4 C5 0.2(6) . . . . ?
C2 C3 C56 O1 -180.0(4) . . . . ?
C37 C32 C33 F10 -179.9(3) . . . . ?
C37 C32 C33 C34 1.0(5) . . . . ?
C37 C36 C35 F8 179.3(3) . . . . ?
C37 C36 C35 C34 0.1(5) . . . . ?
C55 C50 C51 C52 1.2(5) . . . . ?
C36 C35 C34 F9 -179.7(3) . . . . ?
C36 C35 C34 C33 -0.1(5) . . . . ?
C33 C32 C37 F6 178.2(3) . . . . ?
C33 C32 C37 C36 -1.0(5) . . . . ?
C45 C44 C49 C48 1.6(5) . . . . ?
C45 C46 C47 C48 0.4(6) . . . . ?
C51 C50 C55 C54 -0.3(5) . . . . ?
C39 C38 C43 C42 -0.7(5) . . . . ?
C31 C26 C27 F1 175.9(3) . . . . ?
C31 C26 C27 C28 -2.0(5) . . . . ?
C31 C30 C29 F3 -179.2(3) . . . . ?
C31 C30 C29 C28 -1.2(6) . . . . ?
C42 C41 C40 C39 -0.3(6) . . . . ?
C4 C3 C56 O1 1.5(7) . . . . ?
C54 C53 C52 C51 0.2(6) . . . . ?
C52 C53 C54 C55 0.6(6) . . . . ?
C56 C3 C4 C5 178.6(4) . . . . ?

loop_
_smtbx_masks_void_nr
_smtbx_masks_void_average_x
_smtbx_masks_void_average_y
_smtbx_masks_void_average_z
_smtbx_masks_void_volume
_smtbx_masks_void_count_electrons
_smtbx_masks_void_content
1 -0.064 0.121 0.553 11.4 0.0 ?
2 -0.002 0.000 0.000 256.6 43.0 ?
3 0.064 0.879 0.447 11.4 0.0 ?
4 0.405 0.751 0.492 11.1 0.0 ?
5 0.595 0.249 0.508 11.1 0.0 ?
